data_7028473
loop_
_publ_author_name
'Balasanthiran, Vagulejan'
'Chisholm, Malcolm H.'
'Choojun, Kittisak'
'Durr, Christopher B.'

_publ_section_title
;
 Ethyl 2-hydroxy-2-methylpropanoate derivatives of magnesium and zinc. The
 effect of chelation on the homo- and copolymerization of lactide and
 \e-caprolactone.
;
_journal_issue 7
_journal_name_full 'Dalton transactions (Cambridge, England : 2003)'
_journal_page_first 2781
_journal_page_last 2788
_journal_paper_doi 10.1039/c3dt52553h
_journal_volume 43
_journal_year 2014
_chemical_compound_source 'synthesis as described'
_chemical_formula_moiety 'C40 H57 Mg1 N3 O3'
_chemical_formula_sum 'C40 H57 Mg N3 O3'
_chemical_formula_weight 652.19
_chemical_name_common chisholm1953
_space_group_crystal_system monoclinic
_space_group_IT_number 14
_space_group_name_Hall '-P 2yn'
_space_group_name_H-M_alt 'P 1 21/n 1'
_symmetry_cell_setting monoclinic
_symmetry_Int_Tables_number 14
_symmetry_space_group_name_Hall '-P 2yn'
_symmetry_space_group_name_H-M 'P 1 21/n 1'
_atom_sites_solution_hydrogens geom
_audit_conform_dict_location ftp://ftp.iucr.org/pub/cif_core.dic
_audit_conform_dict_name cif_core.dic
_audit_conform_dict_version 2.4
_audit_creation_date 2013-05-30T10:56:56-00:00
_audit_creation_method 'WinGX routine CIF_UPDATE'
_cell_angle_alpha 90
_cell_angle_beta 96.303(3)
_cell_angle_gamma 90
_cell_formula_units_Z 4
_cell_length_a 10.1789(4)
_cell_length_b 16.5640(7)
_cell_length_c 23.5952(8)
_cell_measurement_reflns_used 9297
_cell_measurement_temperature 150(2)
_cell_measurement_theta_max 27.485
_cell_measurement_theta_min 1.018
_cell_measurement_wavelength 0.71073
_cell_volume 3954.2(3)
_computing_cell_refinement 'HKL Scalepack (Otwinowski & Minor 1997)'
_computing_data_collection 'Collect (Bruker AXS BV, 1997-2004)'
_computing_data_reduction 'HKL Denzo and Scalepack (Otwinowski & Minor 1997)'
_computing_molecular_graphics 'Ortep-3 for Windows (Farrugia, 1997)'
_computing_publication_material 'WinGX publication routines (Farrugia, 1999)'
_computing_structure_refinement 'SHELXL-2012 (Sheldrick, 2012)'
_diffrn_ambient_temperature 150(2)
_diffrn_detector 'CCD plate'
_diffrn_detector_area_resol_mean 9
_diffrn_measured_fraction_theta_full 0.999
_diffrn_measured_fraction_theta_max 0.998
_diffrn_measurement_device '95mm CCD camera on \k-goniostat'
_diffrn_measurement_device_type KappaCCD
_diffrn_measurement_method CCD
_diffrn_orient_matrix_type 'by Bruker AXS Collect from scalepack cell'
_diffrn_orient_matrix_UB_11 0.0435192
_diffrn_orient_matrix_UB_12 -0.0484538
_diffrn_orient_matrix_UB_13 0.0191262
_diffrn_orient_matrix_UB_21 0.0722271
_diffrn_orient_matrix_UB_22 0.0035684
_diffrn_orient_matrix_UB_23 -0.0254093
_diffrn_orient_matrix_UB_31 0.0516441
_diffrn_orient_matrix_UB_32 0.0358403
_diffrn_orient_matrix_UB_33 0.0283872
_diffrn_radiation_monochromator 'horizonally mounted graphite crystal'
_diffrn_radiation_probe x-ray
_diffrn_radiation_type MoK\a
_diffrn_radiation_wavelength 0.71073
_diffrn_reflns_av_R_equivalents 0.035
_diffrn_reflns_Laue_measured_fraction_full 0.999
_diffrn_reflns_Laue_measured_fraction_max 0.998
_diffrn_reflns_limit_h_max 13
_diffrn_reflns_limit_h_min -13
_diffrn_reflns_limit_k_max 21
_diffrn_reflns_limit_k_min -21
_diffrn_reflns_limit_l_max 30
_diffrn_reflns_limit_l_min -30
_diffrn_reflns_number 17563
_diffrn_reflns_point_group_measured_fraction_full 0.999
_diffrn_reflns_point_group_measured_fraction_max 0.998
_diffrn_reflns_theta_full 25.242
_diffrn_reflns_theta_max 27.482
_diffrn_reflns_theta_min 2.103
_diffrn_source 'Enraf Nonius FR590'
_exptl_absorpt_coefficient_mu 0.083
_exptl_absorpt_correction_T_max 0.969
_exptl_absorpt_correction_T_min 0.874
_exptl_absorpt_correction_type multi-scan
_exptl_absorpt_process_details 'HKL Scalepack (Otwinowski & Minor, 1997)'
_exptl_crystal_colour colourless
_exptl_crystal_density_diffrn 1.096
_exptl_crystal_density_method 'not measured'
_exptl_crystal_description chunk
_exptl_crystal_F_000 1416
_exptl_crystal_size_max 0.38
_exptl_crystal_size_mid 0.38
_exptl_crystal_size_min 0.38
_refine_diff_density_max 0.879
_refine_diff_density_min -0.416
_refine_diff_density_rms 0.055
_refine_ls_extinction_method none
_refine_ls_goodness_of_fit_ref 1.025
_refine_ls_hydrogen_treatment constr
_refine_ls_matrix_type full
_refine_ls_number_parameters 426
_refine_ls_number_reflns 9046
_refine_ls_number_restraints 0
_refine_ls_restrained_S_all 1.025
_refine_ls_R_factor_all 0.0821
_refine_ls_R_factor_gt 0.0539
_refine_ls_shift/su_max 0.001
_refine_ls_shift/su_mean 0
_refine_ls_structure_factor_coef Fsqd
_refine_ls_weighting_details
;
 w=1/[\s^2^(Fo^2^)+(0.0796P)^2^+1.3930P]
 where P=(Fo^2^+2Fc^2^)/3
;
_refine_ls_weighting_scheme calc
_refine_ls_wR_factor_gt 0.1396
_refine_ls_wR_factor_ref 0.1582
_reflns_number_gt 6438
_reflns_number_total 9046
_reflns_threshold_expression 'I > 2\s(I)'
_cod_data_source_file c3dt52553h.txt
_cod_data_source_block cbd047
_cod_original_sg_symbol_H-M 'P 21/N'
_cod_database_code 7028473

loop_
_space_group_symop_operation_xyz
'x, y, z'
'-x+1/2, y+1/2, -z+1/2'
'-x, -y, -z'
'x-1/2, -y-1/2, z-1/2'

loop_
_atom_site_label
_atom_site_type_symbol
_atom_site_fract_x
_atom_site_fract_y
_atom_site_fract_z
_atom_site_U_iso_or_equiv
_atom_site_adp_type
_atom_site_occupancy
_atom_site_calc_flag
C39 C 1.2495(3) 0.2106(2) 0.07052(15) 0.0920(10) Uani 1 d
H39A H 1.3097 0.1735 0.0928 0.138 Uiso 1 calc
H39B H 1.2454 0.2617 0.0912 0.138 Uiso 1 calc
H39C H 1.2818 0.2207 0.0335 0.138 Uiso 1 calc
C40 C 1.1195(3) 0.08951(18) 0.03562(11) 0.0856(9) Uani 1 d
H40A H 1.1836 0.0567 0.0595 0.128 Uiso 1 calc
H40B H 1.1467 0.0936 -0.0028 0.128 Uiso 1 calc
H40C H 1.0321 0.0642 0.0336 0.128 Uiso 1 calc
C1 C 1.06295(16) 0.30161(10) 0.24239(7) 0.0326(4) Uani 1 d
C2 C 1.1415(2) 0.32205(13) 0.29915(8) 0.0462(5) Uani 1 d
H2A H 1.0912 0.3056 0.3304 0.069 Uiso 1 calc
H2B H 1.1576 0.3804 0.3013 0.069 Uiso 1 calc
H2C H 1.2261 0.2933 0.3024 0.069 Uiso 1 calc
C3 C 1.07632(18) 0.35659(11) 0.19801(7) 0.0379(4) Uani 1 d
H3 H 1.1161 0.4067 0.2094 0.045 Uiso 1 calc
C4 C 1.03912(18) 0.34794(11) 0.13899(7) 0.0382(4) Uani 1 d
C5 C 1.1006(2) 0.41032(14) 0.10238(9) 0.0561(6) Uani 1 d
H5A H 1.0941 0.3913 0.0628 0.084 Uiso 1 calc
H5B H 1.1937 0.418 0.1168 0.084 Uiso 1 calc
H5C H 1.0534 0.4617 0.104 0.084 Uiso 1 calc
C6 C 0.94151(18) 0.28605(11) 0.05416(7) 0.0371(4) Uani 1 d
C7 C 0.8495(2) 0.33553(13) 0.02242(7) 0.0455(5) Uani 1 d
C8 C 0.8355(2) 0.32851(16) -0.03702(8) 0.0587(6) Uani 1 d
H8 H 0.7731 0.3616 -0.0591 0.07 Uiso 1 calc
C9 C 0.9104(2) 0.27457(17) -0.06397(9) 0.0643(7) Uani 1 d
H9 H 0.9012 0.2715 -0.1044 0.077 Uiso 1 calc
C10 C 0.9984(2) 0.22528(16) -0.03237(8) 0.0588(6) Uani 1 d
H10 H 1.049 0.1878 -0.0514 0.071 Uiso 1 calc
C11 C 1.01548(19) 0.22874(13) 0.02710(8) 0.0441(5) Uani 1 d
C12 C 1.1132(2) 0.17368(14) 0.06129(8) 0.0516(5) Uani 1 d
H12 H 1.0819 0.1671 0.0997 0.062 Uiso 1 calc
C13 C 0.7637(2) 0.39606(14) 0.04972(8) 0.0548(5) Uani 1 d
H13 H 0.793 0.3966 0.0916 0.066 Uiso 1 calc
C14 C 0.6192(2) 0.37060(17) 0.04189(10) 0.0684(7) Uani 1 d
H14A H 0.566 0.4106 0.0598 0.103 Uiso 1 calc
H14B H 0.6099 0.3178 0.0598 0.103 Uiso 1 calc
H14C H 0.5888 0.367 0.0011 0.103 Uiso 1 calc
C15 C 0.7801(3) 0.48228(16) 0.02707(11) 0.0756(8) Uani 1 d
H15A H 0.8735 0.4977 0.0329 0.113 Uiso 1 calc
H15B H 0.7281 0.5199 0.0476 0.113 Uiso 1 calc
H15C H 0.749 0.4841 -0.0137 0.113 Uiso 1 calc
C16 C 1.01372(15) 0.17609(10) 0.28165(6) 0.0290(3) Uani 1 d
C17 C 1.12309(16) 0.12368(10) 0.28202(7) 0.0334(4) Uani 1 d
C18 C 1.14608(18) 0.06764(11) 0.32581(8) 0.0424(4) Uani 1 d
H18 H 1.2207 0.0331 0.3267 0.051 Uiso 1 calc
C19 C 1.06304(19) 0.06105(12) 0.36802(8) 0.0438(4) Uani 1 d
H19 H 1.0798 0.022 0.3974 0.053 Uiso 1 calc
C20 C 0.95548(18) 0.11176(12) 0.36699(7) 0.0404(4) Uani 1 d
H20 H 0.898 0.1071 0.3959 0.048 Uiso 1 calc
C21 C 0.92910(16) 0.16980(11) 0.32446(7) 0.0337(4) Uani 1 d
C22 C 0.81096(19) 0.22510(13) 0.32614(8) 0.0467(5) Uani 1 d
H22 H 0.8132 0.2658 0.295 0.056 Uiso 1 calc
C23 C 1.21487(18) 0.12588(11) 0.23550(8) 0.0410(4) Uani 1 d
H23 H 1.1941 0.1755 0.2121 0.049 Uiso 1 calc
C24 C 1.1911(2) 0.05309(14) 0.19665(10) 0.0568(6) Uani 1 d
H24A H 1.2509 0.0553 0.1668 0.085 Uiso 1 calc
H24B H 1.0993 0.0534 0.179 0.085 Uiso 1 calc
H24C H 1.2077 0.0036 0.219 0.085 Uiso 1 calc
C25 C 1.3598(2) 0.13014(17) 0.26024(11) 0.0674(7) Uani 1 d
H25A H 1.416 0.1317 0.2291 0.101 Uiso 1 calc
H25B H 1.3819 0.0825 0.284 0.101 Uiso 1 calc
H25C H 1.3745 0.179 0.2835 0.101 Uiso 1 calc
C26 C 0.6830(2) 0.17822(19) 0.31492(11) 0.0718(7) Uani 1 d
H26A H 0.608 0.2151 0.3161 0.108 Uiso 1 calc
H26B H 0.6798 0.1364 0.3441 0.108 Uiso 1 calc
H26C H 0.6783 0.1529 0.2772 0.108 Uiso 1 calc
C27 C 0.8149(3) 0.27097(16) 0.38273(11) 0.0695(7) Uani 1 d
H27A H 0.7371 0.306 0.382 0.104 Uiso 1 calc
H27B H 0.8952 0.304 0.3882 0.104 Uiso 1 calc
H27C H 0.815 0.2323 0.4142 0.104 Uiso 1 calc
C28 C 0.56988(18) 0.26871(13) 0.18110(8) 0.0450(4) Uani 1 d
H28 H 0.5502 0.2162 0.1664 0.054 Uiso 1 calc
C29 C 0.4673(2) 0.31500(15) 0.19722(10) 0.0551(5) Uani 1 d
H29 H 0.3796 0.2945 0.1941 0.066 Uiso 1 calc
C30 C 0.4952(2) 0.39127(15) 0.21777(10) 0.0580(6) Uani 1 d
H30 H 0.4269 0.4243 0.2296 0.07 Uiso 1 calc
C31 C 0.6227(2) 0.41963(13) 0.22116(8) 0.0516(5) Uani 1 d
H31 H 0.6435 0.4728 0.2344 0.062 Uiso 1 calc
C32 C 0.72031(19) 0.36916(11) 0.20480(7) 0.0400(4) Uani 1 d
H32 H 0.8086 0.3886 0.2076 0.048 Uiso 1 calc
C33 C 0.6627(3) 0.1142(3) -0.04047(12) 0.0971(10) Uani 1 d
H33A H 0.6336 0.1463 -0.0745 0.146 Uiso 1 calc
H33B H 0.6744 0.0579 -0.0515 0.146 Uiso 1 calc
H33C H 0.7468 0.1356 -0.0223 0.146 Uiso 1 calc
C34 C 0.5633(2) 0.11870(16) -0.00049(9) 0.0634(6) Uani 1 d
H34A H 0.4782 0.0969 -0.0183 0.076 Uiso 1 calc
H34B H 0.5496 0.1756 0.0104 0.076 Uiso 1 calc
C35 C 0.6932(2) 0.10675(12) 0.09059(7) 0.0430(4) Uani 1 d
C36 C 0.74360(19) 0.05343(11) 0.14133(7) 0.0405(4) Uani 1 d
C37 C 0.6230(2) 0.01646(14) 0.16535(10) 0.0556(5) Uani 1 d
H37A H 0.5695 0.0596 0.1796 0.083 Uiso 1 calc
H37B H 0.6528 -0.0205 0.1966 0.083 Uiso 1 calc
H37C H 0.5698 -0.0134 0.1352 0.083 Uiso 1 calc
C38 C 0.8282(2) -0.01407(13) 0.11931(9) 0.0549(5) Uani 1 d
H38A H 0.9053 0.0096 0.1041 0.082 Uiso 1 calc
H38B H 0.7754 -0.0441 0.0891 0.082 Uiso 1 calc
H38C H 0.8577 -0.0508 0.1507 0.082 Uiso 1 calc
Mg1 Mg 0.85274(5) 0.21257(3) 0.16500(2) 0.02867(14) Uani 1 d
N1 N 0.99118(13) 0.23464(8) 0.23674(5) 0.0286(3) Uani 1 d
N2 N 0.96047(14) 0.29055(8) 0.11575(6) 0.0327(3) Uani 1 d
N3 N 0.69544(14) 0.29398(9) 0.18513(6) 0.0352(3) Uani 1 d
O1 O 0.72598(13) 0.17745(8) 0.08807(5) 0.0406(3) Uani 1 d
O2 O 0.81706(13) 0.10091(7) 0.18075(5) 0.0387(3) Uani 1 d
O3 O 0.61081(17) 0.07084(9) 0.05041(6) 0.0634(4) Uani 1 d

loop_
_atom_site_aniso_label
_atom_site_aniso_U_11
_atom_site_aniso_U_22
_atom_site_aniso_U_33
_atom_site_aniso_U_23
_atom_site_aniso_U_13
_atom_site_aniso_U_12
C39 0.0528(15) 0.113(3) 0.108(2) 0.011(2) -0.0008(15) 0.0069(15)
C40 0.125(3) 0.0768(18) 0.0572(15) -0.0183(13) 0.0202(15) 0.0273(17)
C1 0.0342(8) 0.0349(9) 0.0287(8) -0.0019(7) 0.0035(6) -0.0029(7)
C2 0.0572(12) 0.0453(11) 0.0341(9) 0.0015(8) -0.0048(8) -0.0165(9)
C3 0.0467(10) 0.0322(9) 0.0344(9) -0.0023(7) 0.0029(7) -0.0117(8)
C4 0.0453(10) 0.0370(9) 0.0332(8) 0.0028(7) 0.0081(7) -0.0072(8)
C5 0.0732(15) 0.0549(13) 0.0404(10) 0.0088(9) 0.0076(10) -0.0253(11)
C6 0.0406(9) 0.0452(10) 0.0267(8) -0.0004(7) 0.0093(7) -0.0075(8)
C7 0.0547(11) 0.0534(12) 0.0293(9) 0.0057(8) 0.0085(8) 0.0000(9)
C8 0.0665(14) 0.0791(16) 0.0307(9) 0.0077(10) 0.0059(9) 0.0078(12)
C9 0.0688(15) 0.0981(19) 0.0266(9) -0.0038(11) 0.0079(9) 0.0026(13)
C10 0.0585(13) 0.0861(17) 0.0342(10) -0.0123(11) 0.0163(9) 0.0015(12)
C11 0.0426(10) 0.0601(12) 0.0313(9) -0.0058(8) 0.0112(7) -0.0061(9)
C12 0.0517(12) 0.0656(14) 0.0393(10) -0.0092(10) 0.0130(9) 0.0094(10)
C13 0.0740(15) 0.0579(13) 0.0334(10) 0.0096(9) 0.0096(9) 0.0175(11)
C14 0.0726(16) 0.0806(17) 0.0541(13) 0.0204(12) 0.0164(11) 0.0298(13)
C15 0.111(2) 0.0599(15) 0.0564(14) 0.0116(12) 0.0107(14) 0.0176(15)
C16 0.0281(8) 0.0310(8) 0.0269(7) -0.0002(6) -0.0014(6) -0.0051(6)
C17 0.0295(8) 0.0317(9) 0.0385(9) 0.0019(7) 0.0018(7) -0.0031(7)
C18 0.0388(10) 0.0368(10) 0.0501(11) 0.0071(8) -0.0017(8) 0.0020(8)
C19 0.0501(11) 0.0400(10) 0.0391(9) 0.0122(8) -0.0044(8) -0.0045(8)
C20 0.0434(10) 0.0468(11) 0.0307(8) 0.0052(8) 0.0031(7) -0.0083(8)
C21 0.0324(8) 0.0398(9) 0.0282(8) 0.0007(7) 0.0002(6) -0.0039(7)
C22 0.0411(10) 0.0627(13) 0.0380(10) 0.0129(9) 0.0125(8) 0.0093(9)
C23 0.0353(9) 0.0381(10) 0.0512(11) 0.0061(8) 0.0116(8) 0.0036(8)
C24 0.0636(14) 0.0531(13) 0.0573(12) -0.0024(10) 0.0236(11) 0.0024(10)
C25 0.0375(11) 0.0862(18) 0.0808(16) 0.0039(14) 0.0170(11) -0.0065(11)
C26 0.0368(11) 0.109(2) 0.0691(15) -0.0025(15) 0.0033(10) 0.0038(13)
C27 0.0720(16) 0.0700(16) 0.0699(16) -0.0090(13) 0.0228(13) 0.0126(13)
C28 0.0369(10) 0.0523(12) 0.0466(10) 0.0050(9) 0.0087(8) 0.0038(8)
C29 0.0391(11) 0.0654(14) 0.0622(13) 0.0107(11) 0.0116(9) 0.0131(10)
C30 0.0541(13) 0.0640(15) 0.0581(13) 0.0110(11) 0.0163(10) 0.0267(11)
C31 0.0671(14) 0.0457(11) 0.0420(10) 0.0028(9) 0.0059(9) 0.0182(10)
C32 0.0458(10) 0.0418(10) 0.0317(8) 0.0028(8) 0.0019(7) 0.0068(8)
C33 0.081(2) 0.147(3) 0.0618(16) 0.0174(18) 0.0038(14) 0.024(2)
C34 0.0692(15) 0.0733(16) 0.0437(11) -0.0026(11) -0.0122(11) -0.0074(12)
C35 0.0516(11) 0.0432(11) 0.0326(9) -0.0038(8) -0.0029(8) -0.0078(9)
C36 0.0517(11) 0.0358(9) 0.0327(9) -0.0027(7) -0.0011(8) -0.0088(8)
C37 0.0587(13) 0.0546(13) 0.0524(12) 0.0045(10) 0.0006(10) -0.0150(10)
C38 0.0749(15) 0.0428(11) 0.0469(11) -0.0088(9) 0.0068(10) -0.0017(10)
Mg1 0.0302(3) 0.0308(3) 0.0251(3) -0.0017(2) 0.0036(2) -0.0012(2)
N1 0.0288(7) 0.0306(7) 0.0266(6) 0.0004(5) 0.0042(5) -0.0012(5)
N2 0.0381(8) 0.0351(8) 0.0257(6) -0.0012(6) 0.0069(6) -0.0023(6)
N3 0.0359(8) 0.0407(8) 0.0293(7) 0.0026(6) 0.0045(6) 0.0042(6)
O1 0.0497(7) 0.0399(7) 0.0309(6) 0.0014(5) -0.0022(5) -0.0044(6)
O2 0.0503(7) 0.0346(7) 0.0294(6) -0.0011(5) -0.0040(5) -0.0063(5)
O3 0.0847(11) 0.0565(9) 0.0429(8) -0.0010(7) -0.0208(7) -0.0154(8)

loop_
_atom_type_symbol
_atom_type_description
_atom_type_scat_dispersion_real
_atom_type_scat_dispersion_imag
_atom_type_scat_source
C C 0.0033 0.0016 'International Tables Vol C Tables 4.2.6.8 and 6.1.1.4'
H H 0 0 'International Tables Vol C Tables 4.2.6.8 and 6.1.1.4'
Mg Mg 0.0486 0.0363 'International Tables Vol C Tables 4.2.6.8 and 6.1.1.4'
N N 0.0061 0.0033 'International Tables Vol C Tables 4.2.6.8 and 6.1.1.4'
O O 0.0106 0.006 'International Tables Vol C Tables 4.2.6.8 and 6.1.1.4'

loop_
_geom_angle_atom_site_label_1
_geom_angle_atom_site_label_2
_geom_angle_atom_site_label_3
_geom_angle
C12 C39 H39A 109.5
C12 C39 H39B 109.5
H39A C39 H39B 109.5
C12 C39 H39C 109.5
H39A C39 H39C 109.5
H39B C39 H39C 109.5
C12 C40 H40A 109.5
C12 C40 H40B 109.5
H40A C40 H40B 109.5
C12 C40 H40C 109.5
H40A C40 H40C 109.5
H40B C40 H40C 109.5
N1 C1 C3 124.34(15)
N1 C1 C2 120.33(15)
C3 C1 C2 115.30(15)
C1 C2 H2A 109.5
C1 C2 H2B 109.5
H2A C2 H2B 109.5
C1 C2 H2C 109.5
H2A C2 H2C 109.5
H2B C2 H2C 109.5
C1 C3 C4 129.24(16)
C1 C3 H3 115.4
C4 C3 H3 115.4
N2 C4 C3 124.56(16)
N2 C4 C5 121.31(16)
C3 C4 C5 114.11(16)
C4 C5 H5A 109.5
C4 C5 H5B 109.5
H5A C5 H5B 109.5
C4 C5 H5C 109.5
H5A C5 H5C 109.5
H5B C5 H5C 109.5
C7 C6 C11 120.84(16)
C7 C6 N2 121.01(16)
C11 C6 N2 118.12(16)
C6 C7 C8 118.46(19)
C6 C7 C13 122.85(16)
C8 C7 C13 118.69(19)
C9 C8 C7 121.1(2)
C9 C8 H8 119.4
C7 C8 H8 119.4
C10 C9 C8 119.88(19)
C10 C9 H9 120.1
C8 C9 H9 120.1
C9 C10 C11 121.6(2)
C9 C10 H10 119.2
C11 C10 H10 119.2
C10 C11 C6 118.03(19)
C10 C11 C12 120.82(18)
C6 C11 C12 121.13(16)
C39 C12 C11 111.8(2)
C39 C12 C40 110.5(2)
C11 C12 C40 113.12(19)
C39 C12 H12 107
C11 C12 H12 107
C40 C12 H12 107
C7 C13 C14 111.0(2)
C7 C13 C15 112.08(19)
C14 C13 C15 110.8(2)
C7 C13 H13 107.6
C14 C13 H13 107.6
C15 C13 H13 107.6
C13 C14 H14A 109.5
C13 C14 H14B 109.5
H14A C14 H14B 109.5
C13 C14 H14C 109.5
H14A C14 H14C 109.5
H14B C14 H14C 109.5
C13 C15 H15A 109.5
C13 C15 H15B 109.5
H15A C15 H15B 109.5
C13 C15 H15C 109.5
H15A C15 H15C 109.5
H15B C15 H15C 109.5
C21 C16 C17 119.78(15)
C21 C16 N1 121.39(14)
C17 C16 N1 118.82(14)
C18 C17 C16 118.95(16)
C18 C17 C23 119.14(16)
C16 C17 C23 121.90(15)
C19 C18 C17 121.55(17)
C19 C18 H18 119.2
C17 C18 H18 119.2
C20 C19 C18 119.18(17)
C20 C19 H19 120.4
C18 C19 H19 120.4
C19 C20 C21 121.52(17)
C19 C20 H20 119.2
C21 C20 H20 119.2
C20 C21 C16 119.01(16)
C20 C21 C22 119.24(16)
C16 C21 C22 121.74(15)
C26 C22 C21 110.81(19)
C26 C22 C27 110.26(18)
C21 C22 C27 112.16(17)
C26 C22 H22 107.8
C21 C22 H22 107.8
C27 C22 H22 107.8
C17 C23 C24 110.34(15)
C17 C23 C25 111.72(17)
C24 C23 C25 110.53(18)
C17 C23 H23 108
C24 C23 H23 108
C25 C23 H23 108
C23 C24 H24A 109.5
C23 C24 H24B 109.5
H24A C24 H24B 109.5
C23 C24 H24C 109.5
H24A C24 H24C 109.5
H24B C24 H24C 109.5
C23 C25 H25A 109.5
C23 C25 H25B 109.5
H25A C25 H25B 109.5
C23 C25 H25C 109.5
H25A C25 H25C 109.5
H25B C25 H25C 109.5
C22 C26 H26A 109.5
C22 C26 H26B 109.5
H26A C26 H26B 109.5
C22 C26 H26C 109.5
H26A C26 H26C 109.5
H26B C26 H26C 109.5
C22 C27 H27A 109.5
C22 C27 H27B 109.5
H27A C27 H27B 109.5
C22 C27 H27C 109.5
H27A C27 H27C 109.5
H27B C27 H27C 109.5
N3 C28 C29 123.5(2)
N3 C28 H28 118.3
C29 C28 H28 118.3
C30 C29 C28 118.3(2)
C30 C29 H29 120.8
C28 C29 H29 120.8
C29 C30 C31 119.58(19)
C29 C30 H30 120.2
C31 C30 H30 120.2
C30 C31 C32 118.6(2)
C30 C31 H31 120.7
C32 C31 H31 120.7
N3 C32 C31 122.82(19)
N3 C32 H32 118.6
C31 C32 H32 118.6
C34 C33 H33A 109.5
C34 C33 H33B 109.5
H33A C33 H33B 109.5
C34 C33 H33C 109.5
H33A C33 H33C 109.5
H33B C33 H33C 109.5
C33 C34 O3 108.1(2)
C33 C34 H34A 110.1
O3 C34 H34A 110.1
C33 C34 H34B 110.1
O3 C34 H34B 110.1
H34A C34 H34B 108.4
O1 C35 O3 123.14(17)
O1 C35 C36 121.44(16)
O3 C35 C36 115.41(16)
O1 C35 Mg1 45.70(8)
O3 C35 Mg1 168.57(14)
C36 C35 Mg1 75.77(9)
O2 C36 C35 108.06(14)
O2 C36 C37 112.08(15)
C35 C36 C37 107.83(16)
O2 C36 C38 111.22(16)
C35 C36 C38 107.93(16)
C37 C36 C38 109.57(17)
C36 C37 H37A 109.5
C36 C37 H37B 109.5
H37A C37 H37B 109.5
C36 C37 H37C 109.5
H37A C37 H37C 109.5
H37B C37 H37C 109.5
C36 C38 H38A 109.5
C36 C38 H38B 109.5
H38A C38 H38B 109.5
C36 C38 H38C 109.5
H38A C38 H38C 109.5
H38B C38 H38C 109.5
O2 Mg1 N1 97.74(5)
O2 Mg1 N2 143.99(6)
N1 Mg1 N2 89.66(5)
O2 Mg1 N3 113.08(6)
N1 Mg1 N3 99.17(5)
N2 Mg1 N3 100.28(6)
O2 Mg1 O1 78.38(5)
N1 Mg1 O1 172.77(6)
N2 Mg1 O1 90.03(5)
N3 Mg1 O1 87.99(5)
O2 Mg1 C35 54.83(5)
N1 Mg1 C35 151.98(6)
N2 Mg1 C35 109.27(6)
N3 Mg1 C35 97.55(6)
O1 Mg1 C35 23.55(5)
C1 N1 C16 116.66(13)
C1 N1 Mg1 122.47(11)
C16 N1 Mg1 120.86(10)
C4 N2 C6 117.48(14)
C4 N2 Mg1 122.43(11)
C6 N2 Mg1 119.92(11)
C28 N3 C32 117.18(16)
C28 N3 Mg1 120.56(13)
C32 N3 Mg1 122.17(12)
C35 O1 Mg1 110.75(11)
C36 O2 Mg1 121.20(11)
C35 O3 C34 117.57(17)

loop_
_geom_bond_atom_site_label_1
_geom_bond_atom_site_label_2
_geom_bond_distance
C39 C12 1.510(4)
C39 H39A 0.98
C39 H39B 0.98
C39 H39C 0.98
C40 C12 1.524(3)
C40 H40A 0.98
C40 H40B 0.98
C40 H40C 0.98
C1 N1 1.327(2)
C1 C3 1.406(2)
C1 C2 1.520(2)
C2 H2A 0.98
C2 H2B 0.98
C2 H2C 0.98
C3 C4 1.410(2)
C3 H3 0.95
C4 N2 1.322(2)
C4 C5 1.524(3)
C5 H5A 0.98
C5 H5B 0.98
C5 H5C 0.98
C6 C7 1.399(3)
C6 C11 1.407(3)
C6 N2 1.447(2)
C7 C8 1.399(3)
C7 C13 1.518(3)
C8 C9 1.375(3)
C8 H8 0.95
C9 C10 1.371(3)
C9 H9 0.95
C10 C11 1.396(3)
C10 H10 0.95
C11 C12 1.515(3)
C12 H12 1
C13 C14 1.521(4)
C13 C15 1.540(3)
C13 H13 1
C14 H14A 0.98
C14 H14B 0.98
C14 H14C 0.98
C15 H15A 0.98
C15 H15B 0.98
C15 H15C 0.98
C16 C21 1.402(2)
C16 C17 1.411(2)
C16 N1 1.436(2)
C17 C18 1.389(2)
C17 C23 1.518(2)
C18 C19 1.380(3)
C18 H18 0.95
C19 C20 1.378(3)
C19 H19 0.95
C20 C21 1.394(2)
C20 H20 0.95
C21 C22 1.516(3)
C22 C26 1.515(3)
C22 C27 1.533(3)
C22 H22 1
C23 C24 1.518(3)
C23 C25 1.527(3)
C23 H23 1
C24 H24A 0.98
C24 H24B 0.98
C24 H24C 0.98
C25 H25A 0.98
C25 H25B 0.98
C25 H25C 0.98
C26 H26A 0.98
C26 H26B 0.98
C26 H26C 0.98
C27 H27A 0.98
C27 H27B 0.98
C27 H27C 0.98
C28 N3 1.338(2)
C28 C29 1.382(3)
C28 H28 0.95
C29 C30 1.372(3)
C29 H29 0.95
C30 C31 1.374(3)
C30 H30 0.95
C31 C32 1.385(3)
C31 H31 0.95
C32 N3 1.343(2)
C32 H32 0.95
C33 C34 1.458(4)
C33 H33A 0.98
C33 H33B 0.98
C33 H33C 0.98
C34 O3 1.475(3)
C34 H34A 0.99
C34 H34B 0.99
C35 O1 1.221(2)
C35 O3 1.335(2)
C35 C36 1.530(3)
C35 Mg1 2.8578(19)
C36 O2 1.375(2)
C36 C37 1.535(3)
C36 C38 1.536(3)
C37 H37A 0.98
C37 H37B 0.98
C37 H37C 0.98
C38 H38A 0.98
C38 H38B 0.98
C38 H38C 0.98
Mg1 O2 1.9288(13)
Mg1 N1 2.1120(14)
Mg1 N2 2.1217(15)
Mg1 N3 2.1851(15)
Mg1 O1 2.1872(13)
